data_7032180
loop_
_publ_author_name
'Mansour, Ahmed M.'

_publ_section_title
;
 Crystal structure, DFT, spectroscopic and biological activity evaluation
 of analgin complexes with Co(ii), Ni(ii) and Cu(ii).
;
_journal_issue 42
_journal_name_full 'Dalton transactions (Cambridge, England : 2003)'
_journal_page_first 15950
_journal_page_last 15957
_journal_paper_doi 10.1039/c4dt02366h
_journal_volume 43
_journal_year 2014
_chemical_formula_sum 'C26 H32 Cu N6 O8 S2'
_chemical_formula_weight 684.23
_chemical_name_systematic
;
 ?
;
_space_group_crystal_system orthorhombic
_space_group_IT_number 61
_space_group_name_Hall '-P 2ac 2ab'
_space_group_name_H-M_alt 'P b c a'
_symmetry_space_group_name_Hall '-P 2ac 2ab'
_symmetry_space_group_name_H-M 'P b c a'
_atom_sites_solution_hydrogens geom
_audit_creation_method SHELXL-2013
_cell_angle_alpha 90
_cell_angle_beta 90
_cell_angle_gamma 90
_cell_formula_units_Z 4
_cell_length_a 10.607(2)
_cell_length_b 15.644(3)
_cell_length_c 17.786(4)
_cell_measurement_reflns_used 8118
_cell_measurement_temperature 298
_cell_measurement_theta_max 27.485
_cell_measurement_theta_min 2.910
_cell_volume 2951.3(10)
_computing_cell_refinement 'HKL Scalepack (Otwinowski & Minor 1997)'
_computing_data_collection 'Collect (Bruker AXS BV, 1997-2004)'
_computing_data_reduction 'HKL Denzo and Scalepack (Otwinowski & Minor 1997)'
_computing_molecular_graphics 'Ortep (Johnson, 1976)'
_computing_publication_material 'maXus(Mackay et al., 1999)'
_computing_structure_refinement 'SHELXL-2013 (Sheldrick, 2013)'
_computing_structure_solution 'SHELXT (Sheldrick, 2014)'
_diffrn_ambient_temperature 298(2)
_diffrn_measured_fraction_theta_full 0.989
_diffrn_measured_fraction_theta_max 0.987
_diffrn_measurement_device '95mm CCD camera on \k-goniostat'
_diffrn_measurement_device_type KappaCCD
_diffrn_measurement_method CCD
_diffrn_radiation_monochromator 'horizonally mounted graphite crystal'
_diffrn_radiation_type MoK\a
_diffrn_radiation_wavelength 0.7107
_diffrn_reflns_av_R_equivalents 0.0653
_diffrn_reflns_av_unetI/netI 0.0590
_diffrn_reflns_Laue_measured_fraction_full 0.989
_diffrn_reflns_Laue_measured_fraction_max 0.987
_diffrn_reflns_limit_h_max 11
_diffrn_reflns_limit_h_min -13
_diffrn_reflns_limit_k_max 14
_diffrn_reflns_limit_k_min -20
_diffrn_reflns_limit_l_max 22
_diffrn_reflns_limit_l_min -16
_diffrn_reflns_number 10593
_diffrn_reflns_point_group_measured_fraction_full 0.989
_diffrn_reflns_point_group_measured_fraction_max 0.987
_diffrn_reflns_theta_full 26.000
_diffrn_reflns_theta_max 27.478
_diffrn_reflns_theta_min 2.989
_diffrn_source 'fine-focus sealed tube'
_exptl_absorpt_coefficient_mu 0.941
_exptl_absorpt_correction_T_max 0.708
_exptl_absorpt_correction_T_min 0.589
_exptl_absorpt_correction_type multi-scan
_exptl_absorpt_process_details 'HKL Scalepack (Otwinowski & Minor 1997)'
_exptl_crystal_colour Green
_exptl_crystal_density_diffrn 1.540
_exptl_crystal_description Prism
_exptl_crystal_F_000 1420
_exptl_crystal_size_max 3.24
_exptl_crystal_size_mid 0.84
_exptl_crystal_size_min 0.52
_refine_diff_density_max 0.405
_refine_diff_density_min -0.293
_refine_diff_density_rms 0.059
_refine_ls_extinction_method none
_refine_ls_goodness_of_fit_ref 1.029
_refine_ls_hydrogen_treatment constr
_refine_ls_matrix_type full
_refine_ls_number_parameters 199
_refine_ls_number_reflns 3339
_refine_ls_number_restraints 0
_refine_ls_restrained_S_all 1.029
_refine_ls_R_factor_all 0.0904
_refine_ls_R_factor_gt 0.0458
_refine_ls_shift/su_max 0.000
_refine_ls_shift/su_mean 0.000
_refine_ls_structure_factor_coef Fsqd
_refine_ls_weighting_details 'w=1/[\s^2^(Fo^2^)+(0.0534P)^2^+1.4107P] where P=(Fo^2^+2Fc^2^)/3'
_refine_ls_weighting_scheme calc
_refine_ls_wR_factor_gt 0.1079
_refine_ls_wR_factor_ref 0.1279
_reflns_Friedel_coverage 0.000
_reflns_number_gt 2072
_reflns_number_total 3339
_reflns_threshold_expression 'I > 2\s(I)'
_cod_data_source_file c4dt02366h2.cif
_cod_data_source_block final
_cod_depositor_comments 'Adding full bibliography for 7032180.cif.'
_cod_database_code 7032180
_shelx_space_group_comment
;
The symmetry employed for this shelxl refinement is uniquely defined
by the following loop, which should always be used as a source of
symmetry information in preference to the above space-group names.
They are only intended as comments.
;
_shelxl_version_number 2013-4

loop_
_space_group_symop_operation_xyz
'x, y, z'
'-x+1/2, -y, z+1/2'
'-x, y+1/2, -z+1/2'
'x+1/2, -y+1/2, -z'
'-x, -y, -z'
'x-1/2, y, -z-1/2'
'x, -y-1/2, z-1/2'
'-x-1/2, y-1/2, z'

loop_
_atom_site_label
_atom_site_type_symbol
_atom_site_fract_x
_atom_site_fract_y
_atom_site_fract_z
_atom_site_U_iso_or_equiv
_atom_site_adp_type
_atom_site_occupancy
_atom_site_site_symmetry_order
_atom_site_calc_flag
_atom_site_refinement_flags_posn
_atom_site_refinement_flags_adp
_atom_site_refinement_flags_occupancy
Cu1 Cu 0.5000 0.5000 0.5000 0.03808(17) Uani 1 2 d S . P
O2 O 0.34254(19) 0.49834(11) 0.43748(12) 0.0473(5) Uani 1 1 d . . .
N5 N 0.2665(3) 0.68538(17) 0.34371(15) 0.0600(8) Uani 1 1 d . . .
N4 N 0.2448(2) 0.59895(15) 0.35936(14) 0.0498(7) Uani 1 1 d . . .
C3 C 0.3374(3) 0.57173(19) 0.40688(16) 0.0440(7) Uani 1 1 d . . .
C7 C 0.4210(3) 0.63938(18) 0.41511(16) 0.0439(7) Uani 1 1 d . . .
C6 C 0.3770(3) 0.7085(2) 0.37605(18) 0.0528(8) Uani 1 1 d . . .
N9 N 0.5241(2) 0.62779(15) 0.46710(15) 0.0419(6) Uani 1 1 d . . .
C10 C 0.6511(3) 0.6392(2) 0.4317(2) 0.0565(9) Uani 1 1 d . . .
H10A H 0.6614 0.6977 0.4166 0.085 Uiso 1 1 calc R U .
H10B H 0.6578 0.6028 0.3884 0.085 Uiso 1 1 calc R U .
H10C H 0.7155 0.6243 0.4673 0.085 Uiso 1 1 calc R U .
C11 C 0.5119(3) 0.6819(2) 0.5353(2) 0.0541(8) Uani 1 1 d . . .
H11A H 0.5023 0.7411 0.5202 0.065 Uiso 1 1 calc R U .
H11B H 0.5886 0.6775 0.5648 0.065 Uiso 1 1 calc R U .
S12 S 0.38028(10) 0.65194(5) 0.59279(5) 0.0597(3) Uani 1 1 d . . .
O13 O 0.3951(2) 0.55996(14) 0.60164(12) 0.0572(6) Uani 1 1 d . . .
O14 O 0.2659(3) 0.67310(17) 0.55197(16) 0.0813(8) Uani 1 1 d . . .
O15 O 0.3988(3) 0.69849(18) 0.66118(15) 0.0940(10) Uani 1 1 d . . .
C16 C 0.1240(3) 0.56066(19) 0.34812(16) 0.0450(7) Uani 1 1 d . . .
C17 C 0.0937(3) 0.5260(2) 0.27912(19) 0.0558(9) Uani 1 1 d . . .
H17A H 0.1511 0.5290 0.2397 0.067 Uiso 1 1 calc R U .
C18 C -0.0217(4) 0.4868(2) 0.2684(2) 0.0671(11) Uani 1 1 d . . .
H18A H -0.0431 0.4649 0.2215 0.081 Uiso 1 1 calc R U .
C19 C -0.1041(4) 0.4803(3) 0.3273(3) 0.0745(12) Uani 1 1 d . . .
H19A H -0.1810 0.4529 0.3204 0.089 Uiso 1 1 calc R U .
C20 C -0.0748(4) 0.5137(3) 0.3959(2) 0.0739(12) Uani 1 1 d . . .
H20A H -0.1319 0.5088 0.4354 0.089 Uiso 1 1 calc R U .
C21 C 0.0397(4) 0.5551(2) 0.40736(18) 0.0602(9) Uani 1 1 d . . .
H21A H 0.0592 0.5786 0.4540 0.072 Uiso 1 1 calc R U .
C22 C 0.1974(4) 0.7276(3) 0.2837(2) 0.0771(12) Uani 1 1 d . . .
H22A H 0.2144 0.7879 0.2850 0.116 Uiso 1 1 calc R U .
H22B H 0.1086 0.7181 0.2903 0.116 Uiso 1 1 calc R U .
H22C H 0.2235 0.7047 0.2361 0.116 Uiso 1 1 calc R U .
C23 C 0.4292(4) 0.7968(2) 0.3655(2) 0.0754(11) Uani 1 1 d . . .
H23A H 0.5111 0.8003 0.3881 0.113 Uiso 1 1 calc R U .
H23B H 0.3740 0.8376 0.3888 0.113 Uiso 1 1 calc R U .
H23C H 0.4357 0.8091 0.3127 0.113 Uiso 1 1 calc R U .

loop_
_atom_site_aniso_label
_atom_site_aniso_U_11
_atom_site_aniso_U_22
_atom_site_aniso_U_33
_atom_site_aniso_U_23
_atom_site_aniso_U_13
_atom_site_aniso_U_12
Cu1 0.0335(3) 0.0314(3) 0.0494(3) 0.0026(2) -0.0035(2) -0.0003(2)
O2 0.0415(13) 0.0361(10) 0.0644(13) 0.0103(10) -0.0094(10) -0.0019(9)
N5 0.0589(19) 0.0517(15) 0.0695(17) 0.0249(15) -0.0078(15) -0.0017(14)
N4 0.0450(16) 0.0435(14) 0.0609(15) 0.0161(12) -0.0103(13) -0.0018(12)
C3 0.0388(18) 0.0449(17) 0.0483(16) 0.0044(14) -0.0042(14) 0.0030(13)
C7 0.0442(19) 0.0392(15) 0.0483(17) 0.0048(14) 0.0001(14) -0.0037(13)
C6 0.056(2) 0.0435(17) 0.0593(19) 0.0112(15) 0.0036(17) -0.0009(16)
N9 0.0410(16) 0.0353(13) 0.0493(13) 0.0015(11) 0.0019(12) -0.0045(10)
C10 0.045(2) 0.0520(19) 0.072(2) 0.0007(17) 0.0097(17) -0.0087(16)
C11 0.063(2) 0.0395(17) 0.0598(19) -0.0053(16) 0.0016(16) -0.0079(16)
S12 0.0665(7) 0.0474(5) 0.0652(5) -0.0059(4) 0.0160(5) 0.0058(4)
O13 0.0590(15) 0.0473(12) 0.0652(13) 0.0034(11) 0.0165(11) 0.0005(11)
O14 0.0587(18) 0.0776(17) 0.107(2) 0.0070(16) 0.0135(15) 0.0272(14)
O15 0.128(3) 0.0809(19) 0.0727(17) -0.0285(15) 0.0317(17) -0.0118(18)
C16 0.0394(18) 0.0486(17) 0.0470(16) 0.0091(15) -0.0001(14) 0.0082(14)
C17 0.043(2) 0.071(2) 0.0540(19) 0.0088(17) 0.0053(16) 0.0090(17)
C18 0.061(3) 0.072(3) 0.068(2) 0.0074(19) -0.0218(19) 0.0009(19)
C19 0.045(2) 0.084(3) 0.094(3) 0.035(2) -0.013(2) -0.0005(19)
C20 0.040(2) 0.095(3) 0.087(3) 0.035(2) 0.020(2) 0.016(2)
C21 0.064(2) 0.070(2) 0.0463(18) 0.0071(17) 0.0071(17) 0.0157(19)
C22 0.077(3) 0.079(3) 0.076(2) 0.039(2) -0.014(2) 0.005(2)
C23 0.089(3) 0.048(2) 0.089(3) 0.0241(19) -0.002(2) -0.012(2)

loop_
_atom_type_symbol
_atom_type_description
_atom_type_scat_dispersion_real
_atom_type_scat_dispersion_imag
_atom_type_scat_source
C C 0.0033 0.0016 'International Tables Vol C Tables 4.2.6.8 and 6.1.1.4'
H H 0.0000 0.0000 'International Tables Vol C Tables 4.2.6.8 and 6.1.1.4'
N N 0.0061 0.0033 'International Tables Vol C Tables 4.2.6.8 and 6.1.1.4'
O O 0.0106 0.0060 'International Tables Vol C Tables 4.2.6.8 and 6.1.1.4'
S S 0.1246 0.1234 'International Tables Vol C Tables 4.2.6.8 and 6.1.1.4'
Cu Cu 0.3201 1.2651 'International Tables Vol C Tables 4.2.6.8 and 6.1.1.4'

loop_
_exptl_crystal_face_index_h
_exptl_crystal_face_index_k
_exptl_crystal_face_index_l
_exptl_crystal_face_perp_dist
0 -5 -6 0.150000
0 5 6 0.400000
-3 0 1 0.260000
3 0 -1 0.220000
3 -1 0 0.100000
-3 1 0 0.260000

loop_
_geom_angle_atom_site_label_1
_geom_angle_atom_site_label_2
_geom_angle_atom_site_label_3
_geom_angle
_geom_angle_site_symmetry_1
_geom_angle_site_symmetry_3
O2 Cu1 O2 180.0 5_666 .
O2 Cu1 N9 87.66(8) 5_666 5_666
O2 Cu1 N9 92.34(8) . 5_666
O2 Cu1 N9 92.34(8) 5_666 .
O2 Cu1 N9 87.66(8) . .
N9 Cu1 N9 180.00(13) 5_666 .
O2 Cu1 O13 92.17(9) 5_666 5_666
O2 Cu1 O13 87.82(9) . 5_666
N9 Cu1 O13 83.71(9) 5_666 5_666
N9 Cu1 O13 96.29(9) . 5_666
O2 Cu1 O13 87.82(9) 5_666 .
O2 Cu1 O13 92.18(9) . .
N9 Cu1 O13 96.29(9) 5_666 .
N9 Cu1 O13 83.71(9) . .
O13 Cu1 O13 180.0 5_666 .
C3 O2 Cu1 105.14(18) . .
C6 N5 N4 108.4(2) . .
C6 N5 C22 128.8(3) . .
N4 N5 C22 120.2(3) . .
C3 N4 N5 107.9(2) . .
C3 N4 C16 127.0(2) . .
N5 N4 C16 121.6(2) . .
O2 C3 N4 125.3(3) . .
O2 C3 C7 128.0(3) . .
N4 C3 C7 106.7(3) . .
C6 C7 C3 109.4(3) . .
C6 C7 N9 133.1(3) . .
C3 C7 N9 117.1(3) . .
N5 C6 C7 107.5(3) . .
N5 C6 C23 120.7(3) . .
C7 C6 C23 131.8(3) . .
C7 N9 C11 112.7(2) . .
C7 N9 C10 113.4(2) . .
C11 N9 C10 110.8(2) . .
C7 N9 Cu1 101.89(17) . .
C11 N9 Cu1 107.7(2) . .
C10 N9 Cu1 109.88(18) . .
N9 C10 H10A 109.5 . .
N9 C10 H10B 109.5 . .
H10A C10 H10B 109.5 . .
N9 C10 H10C 109.5 . .
H10A C10 H10C 109.5 . .
H10B C10 H10C 109.5 . .
N9 C11 S12 112.6(2) . .
N9 C11 H11A 109.1 . .
S12 C11 H11A 109.1 . .
N9 C11 H11B 109.1 . .
S12 C11 H11B 109.1 . .
H11A C11 H11B 107.8 . .
O15 S12 O14 115.05(18) . .
O15 S12 O13 113.34(16) . .
O14 S12 O13 111.70(16) . .
O15 S12 C11 104.15(17) . .
O14 S12 C11 107.82(17) . .
O13 S12 C11 103.65(14) . .
S12 O13 Cu1 111.54(11) . .
C17 C16 C21 120.1(3) . .
C17 C16 N4 119.9(3) . .
C21 C16 N4 120.0(3) . .
C16 C17 C18 120.2(3) . .
C16 C17 H17A 119.9 . .
C18 C17 H17A 119.9 . .
C19 C18 C17 119.6(4) . .
C19 C18 H18A 120.2 . .
C17 C18 H18A 120.2 . .
C20 C19 C18 120.8(4) . .
C20 C19 H19A 119.6 . .
C18 C19 H19A 119.6 . .
C19 C20 C21 120.5(3) . .
C19 C20 H20A 119.8 . .
C21 C20 H20A 119.8 . .
C16 C21 C20 118.8(3) . .
C16 C21 H21A 120.6 . .
C20 C21 H21A 120.6 . .
N5 C22 H22A 109.5 . .
N5 C22 H22B 109.5 . .
H22A C22 H22B 109.5 . .
N5 C22 H22C 109.5 . .
H22A C22 H22C 109.5 . .
H22B C22 H22C 109.5 . .
C6 C23 H23A 109.5 . .
C6 C23 H23B 109.5 . .
H23A C23 H23B 109.5 . .
C6 C23 H23C 109.5 . .
H23A C23 H23C 109.5 . .
H23B C23 H23C 109.5 . .

loop_
_geom_bond_atom_site_label_1
_geom_bond_atom_site_label_2
_geom_bond_distance
_geom_bond_site_symmetry_2
Cu1 O2 2.007(2) 5_666
Cu1 O2 2.007(2) .
Cu1 N9 2.099(2) 5_666
Cu1 N9 2.099(2) .
Cu1 O13 2.321(2) 5_666
Cu1 O13 2.321(2) .
O2 C3 1.272(3) .
N5 C6 1.356(4) .
N5 N4 1.399(3) .
N5 C22 1.454(4) .
N4 C3 1.364(4) .
N4 C16 1.428(4) .
C3 C7 1.388(4) .
C7 C6 1.367(4) .
C7 N9 1.443(4) .
C6 C23 1.500(5) .
N9 C11 1.486(4) .
N9 C10 1.498(4) .
C10 H10A 0.9600 .
C10 H10B 0.9600 .
C10 H10C 0.9600 .
C11 S12 1.792(3) .
C11 H11A 0.9700 .
C11 H11B 0.9700 .
S12 O15 1.431(3) .
S12 O14 1.453(3) .
S12 O13 1.456(2) .
C16 C17 1.380(4) .
C16 C21 1.385(4) .
C17 C18 1.382(5) .
C17 H17A 0.9300 .
C18 C19 1.367(6) .
C18 H18A 0.9300 .
C19 C20 1.364(6) .
C19 H19A 0.9300 .
C20 C21 1.391(5) .
C20 H20A 0.9300 .
C21 H21A 0.9300 .
C22 H22A 0.9600 .
C22 H22B 0.9600 .
C22 H22C 0.9600 .
C23 H23A 0.9600 .
C23 H23B 0.9600 .
C23 H23C 0.9600 .

loop_
_geom_torsion_atom_site_label_1
_geom_torsion_atom_site_label_2
_geom_torsion_atom_site_label_3
_geom_torsion_atom_site_label_4
_geom_torsion
C6 N5 N4 C3 5.2(3)
C22 N5 N4 C3 168.3(3)
C6 N5 N4 C16 165.4(3)
C22 N5 N4 C16 -31.5(4)
Cu1 O2 C3 N4 -179.9(3)
Cu1 O2 C3 C7 -0.7(4)
N5 N4 C3 O2 174.4(3)
C16 N4 C3 O2 15.5(5)
N5 N4 C3 C7 -4.9(3)
C16 N4 C3 C7 -163.7(3)
O2 C3 C7 C6 -176.4(3)
N4 C3 C7 C6 2.9(4)
O2 C3 C7 N9 -3.1(5)
N4 C3 C7 N9 176.2(3)
N4 N5 C6 C7 -3.4(4)
C22 N5 C6 C7 -164.6(3)
N4 N5 C6 C23 176.7(3)
C22 N5 C6 C23 15.5(6)
C3 C7 C6 N5 0.4(4)
N9 C7 C6 N5 -171.5(3)
C3 C7 C6 C23 -179.7(4)
N9 C7 C6 C23 8.4(6)
C6 C7 N9 C11 60.8(4)
C3 C7 N9 C11 -110.6(3)
C6 C7 N9 C10 -66.0(4)
C3 C7 N9 C10 122.6(3)
C6 C7 N9 Cu1 176.0(3)
C3 C7 N9 Cu1 4.6(3)
C7 N9 C11 S12 66.5(3)
C10 N9 C11 S12 -165.3(2)
Cu1 N9 C11 S12 -45.1(3)
N9 C11 S12 O15 168.9(2)
N9 C11 S12 O14 -68.4(3)
N9 C11 S12 O13 50.1(3)
O15 S12 O13 Cu1 -140.24(16)
O14 S12 O13 Cu1 87.84(16)
C11 S12 O13 Cu1 -27.99(18)
C3 N4 C16 C17 -115.4(4)
N5 N4 C16 C17 88.4(4)
C3 N4 C16 C21 61.9(4)
N5 N4 C16 C21 -94.4(4)
C21 C16 C17 C18 1.0(5)
N4 C16 C17 C18 178.2(3)
C16 C17 C18 C19 -1.9(5)
C17 C18 C19 C20 1.4(6)
C18 C19 C20 C21 0.0(6)
C17 C16 C21 C20 0.4(5)
N4 C16 C21 C20 -176.8(3)
C19 C20 C21 C16 -0.9(5)
